data_1548528
loop_
_publ_author_name
'Christian Schroder-Holzhacker'
'Nikolaus Gorgas'
'Berthold Stoger'
'Karl Kirchner'

_publ_section_title
;
 Synthesis and reactivity of BINEPINE-based chiral Fe(II) PNP pincer
 complexes
;
_journal_name_full 'Monatshefte Fur Chemie'
_journal_page_first 1023
_journal_page_last 1030
_journal_paper_doi 10.1007/s00706-016-1706-x
_journal_volume 147
_journal_year 2016
_chemical_absolute_configuration .
_chemical_formula_sum 'C33 H35 Cl2 Fe N3 P2'
_chemical_formula_weight 662.4
_space_group_IT_number 88
_symmetry_cell_setting tetragonal
_symmetry_Int_Tables_number 88
_symmetry_space_group_name_Hall 'I 4bw -1bw'
_symmetry_space_group_name_H-M 'I 41/a :1'
_cell_angle_alpha 90
_cell_angle_beta 90
_cell_angle_gamma 90
_cell_formula_units_Z 16
_cell_length_a 24.1896(7)
_cell_length_b 24.1896(7)
_cell_length_c 28.4068(17)
_cell_measurement_reflns_used 9455
_cell_measurement_temperature 100
_cell_measurement_theta_max 29.9
_cell_measurement_theta_min 2.3
_cell_volume 16621.9(12)
_diffrn_ambient_temperature 100
_diffrn_measured_fraction_theta_full 1
_diffrn_measured_fraction_theta_max 1
_diffrn_measurement_device 'four-circle diffractometer'
_diffrn_measurement_device_type 'Bruker KAPPA APEX II CCD'
_diffrn_measurement_method '\w- and \f-scans'
_diffrn_radiation_monochromator graphite
_diffrn_radiation_probe x-ray
_diffrn_radiation_source 'X-ray tube'
_diffrn_radiation_type 'Mo K\a'
_diffrn_radiation_wavelength 0.71069
_diffrn_reflns_av_R_equivalents 0.0465
_diffrn_reflns_av_unetI/netI 0.0222
_diffrn_reflns_limit_h_max 34
_diffrn_reflns_limit_h_min -34
_diffrn_reflns_limit_k_max 34
_diffrn_reflns_limit_k_min -34
_diffrn_reflns_limit_l_max 39
_diffrn_reflns_limit_l_min -40
_diffrn_reflns_number 219225
_diffrn_reflns_theta_full 30.06
_diffrn_reflns_theta_max 30.06
_diffrn_reflns_theta_min 1.11
_exptl_absorpt_coefficient_mu 0.59
_exptl_absorpt_correction_T_max 0.83
_exptl_absorpt_correction_T_min 0.74
_exptl_absorpt_correction_type multi-scan
_exptl_absorpt_process_details SADABS
_exptl_crystal_colour 'translucent colourless'
_exptl_crystal_density_diffrn 1.0587
_exptl_crystal_description irregular
_exptl_crystal_F_000 5504
_exptl_crystal_size_max 0.54
_exptl_crystal_size_mid 0.44
_exptl_crystal_size_min 0.31
_refine_diff_density_max 1.72
_refine_diff_density_min -1.10
_refine_ls_extinction_method none
_refine_ls_goodness_of_fit_gt 4.09
_refine_ls_goodness_of_fit_ref 3.50
_refine_ls_hydrogen_treatment constr
_refine_ls_number_constraints 140
_refine_ls_number_parameters 370
_refine_ls_number_reflns 12180
_refine_ls_number_restraints 0
_refine_ls_R_factor_all 0.0980
_refine_ls_R_factor_gt 0.0763
_refine_ls_shift/su_max 0.0405
_refine_ls_shift/su_mean 0.0037
_refine_ls_structure_factor_coef F
_refine_ls_weighting_details w=1/(\s^2^(F)+0.000225F^2^)
_refine_ls_weighting_scheme sigma
_refine_ls_wR_factor_gt 0.0947
_refine_ls_wR_factor_ref 0.0967
_reflns_number_gt 8658
_reflns_number_total 12180
_reflns_threshold_expression I>3\s(I)
_cod_data_source_file Monat-Chem-2016-147-1023.cif
_cod_data_source_block Fe_PNP_BIN_iPr_Cl2
_cod_depositor_comments
;
The following automatic conversions were performed:

'_diffrn_radiation_probe' value 'X-ray' changed to 'x-ray' according
to the built-in table from CIF Core dictionary named 'cif_core.dic'
version 2.4.1 from 2010-06-29.

Automatic conversion script
Id: cif_fix_values 5376 2017-05-30 11:51:03Z andrius 
;
_cod_original_sg_symbol_Hall '-I 4ad'
_cod_original_sg_symbol_H-M 'I 41/a'
_cod_original_formula_sum 'C33 H35 Cl2 Fe1 N3 P2'
_cod_database_code 1548528

loop_
_space_group_symop_id
_space_group_symop_operation_xyz
1 x,y,z
2 -x+1/2,-y+1/2,z+1/2
3 -y,x+1/2,z+1/4
4 y+1/2,-x,z+3/4
5 -x,-y+1/2,-z+1/4
6 x+1/2,y,-z+3/4
7 y,-x,-z
8 -y+1/2,x+1/2,-z+1/2
9 x+1/2,y+1/2,z+1/2
10 -x,-y,z
11 -y+1/2,x,z+3/4
12 y,-x+1/2,z+1/4
13 -x+1/2,-y,-z+3/4
14 x,y+1/2,-z+1/4
15 y+1/2,-x+1/2,-z+1/2
16 -y,x,-z

loop_
_atom_site_label
_atom_site_type_symbol
_atom_site_fract_x
_atom_site_fract_y
_atom_site_fract_z
_atom_site_adp_type
_atom_site_U_iso_or_equiv
_atom_site_site_symmetry_multiplicity
_atom_site_occupancy
_atom_site_calc_flag
_atom_site_refinement_flags
_atom_site_disorder_assembly
_atom_site_disorder_group
Fe1 Fe 0.177920(17) 0.187548(17) 0.005111(14) Uani 0.02271(13) 16 1 d . . .
Cl1 Cl 0.08369(3) 0.20142(3) 0.00824(3) Uani 0.0293(2) 16 1 d . . .
Cl2 Cl 0.24895(3) 0.21953(4) 0.05375(3) Uani 0.0350(2) 16 1 d . . .
P1 P 0.19843(4) 0.25276(3) -0.06020(3) Uani 0.0342(3) 16 1 d . . .
P2 P 0.17087(3) 0.09775(3) 0.04933(3) Uani 0.0237(2) 16 1 d . . .
N1 N 0.21587(10) 0.13194(10) -0.04384(8) Uani 0.0217(7) 16 1 d . . .
N2 N 0.23667(12) 0.20769(11) -0.09230(9) Uani 0.0325(8) 16 1 d . . .
N3 N 0.19363(11) 0.05697(11) 0.00456(8) Uani 0.0265(8) 16 1 d . . .
C1 C 0.24163(13) 0.15220(12) -0.08265(10) Uani 0.0255(9) 16 1 d . . .
C2 C 0.27306(13) 0.11872(12) -0.11263(11) Uani 0.0264(9) 16 1 d . . .
C3 C 0.27960(13) 0.06410(12) -0.10135(10) Uani 0.0272(9) 16 1 d . . .
C4 C 0.25425(13) 0.04233(13) -0.06161(10) Uani 0.0267(9) 16 1 d . . .
C5 C 0.22206(12) 0.07772(12) -0.03406(10) Uani 0.0239(8) 16 1 d . . .
C6 C 0.14901(19) 0.27551(15) -0.10363(13) Uani 0.0514(14) 16 1 d . . .
C7 C 0.11395(19) 0.22745(18) -0.12112(14) Uani 0.0580(16) 16 1 d . . .
C8 C 0.1112(2) 0.32169(19) -0.08319(15) Uani 0.0704(19) 16 1 d . . .
C9 C 0.2510(2) 0.30876(17) -0.04854(15) Uani 0.0622(17) 16 1 d . . .
C10 C 0.2687(3) 0.3403(2) -0.0923(2) Uani 0.094(3) 16 1 d . . .
C11 C 0.2335(2) 0.34764(18) -0.00933(18) Uani 0.0697(19) 16 1 d . . .
C12 C 0.09933(12) 0.07779(12) 0.06225(10) Uani 0.0258(9) 16 1 d . . .
C13 C 0.20677(13) 0.06634(13) 0.09961(10) Uani 0.0276(9) 16 1 d . . .
C14 C 0.09098(12) 0.02316(13) 0.08463(11) Uani 0.0274(9) 16 1 d . . .
C15 C 0.06929(13) -0.02079(13) 0.05739(12) Uani 0.0296(9) 16 1 d . . .
C16 C 0.06203(13) -0.07183(14) 0.07649(13) Uani 0.0359(11) 16 1 d . . .
C17 C 0.07655(14) -0.08269(13) 0.12354(12) Uani 0.0349(10) 16 1 d . . .
C18 C 0.07153(16) -0.13625(15) 0.14239(15) Uani 0.0454(13) 16 1 d . . .
C19 C 0.08796(18) -0.14696(16) 0.18794(15) Uani 0.0519(14) 16 1 d . . .
C20 C 0.10874(19) -0.10378(17) 0.21556(15) Uani 0.0560(15) 16 1 d . . .
C21 C 0.11493(17) -0.05172(15) 0.19781(13) Uani 0.0426(12) 16 1 d . . .
C22 C 0.09881(14) -0.03944(13) 0.15121(11) Uani 0.0317(10) 16 1 d . . .
C23 C 0.10537(13) 0.01476(13) 0.13129(11) Uani 0.0291(9) 16 1 d . . .
C24 C 0.18050(13) 0.08282(12) 0.14552(11) Uani 0.0269(9) 16 1 d . . .
C25 C 0.20723(15) 0.12243(14) 0.17406(12) Uani 0.0338(10) 16 1 d . . .
C26 C 0.18422(15) 0.14031(14) 0.21534(12) Uani 0.0364(11) 16 1 d . . .
C27 C 0.13175(15) 0.12106(14) 0.22912(11) Uani 0.0345(10) 16 1 d . . .
C28 C 0.10509(17) 0.14221(16) 0.26970(13) Uani 0.0438(13) 16 1 d . . .
C29 C 0.05386(19) 0.12501(19) 0.28166(14) Uani 0.0540(15) 16 1 d . . .
C30 C 0.02556(17) 0.08633(18) 0.25431(13) Uani 0.0490(14) 16 1 d . . .
C31 C 0.04900(15) 0.06495(15) 0.21406(12) Uani 0.0387(11) 16 1 d . . .
C32 C 0.10403(14) 0.08143(13) 0.20082(11) Uani 0.0313(10) 16 1 d . . .
C33 C 0.13044(13) 0.06039(13) 0.15934(10) Uani 0.0275(9) 16 1 d . . .
H1c2 H 0.289679 0.133753 -0.140516 Uiso 0.0317 16 1 d . . .
H1c3 H 0.301845 0.040716 -0.121017 Uiso 0.0326 16 1 d . . .
H1c4 H 0.258699 0.004114 -0.053315 Uiso 0.032 16 1 d . . .
H1c6 H 0.169274 0.290277 -0.129829 Uiso 0.0616 16 1 d . . .
H1c7 H 0.135845 0.204252 -0.141227 Uiso 0.0696 16 1 d . . .
H2c7 H 0.101018 0.206317 -0.094719 Uiso 0.0696 16 1 d . . .
H3c7 H 0.082892 0.241471 -0.138437 Uiso 0.0696 16 1 d . . .
H1c8 H 0.079124 0.325767 -0.102723 Uiso 0.0844 16 1 d . . .
H2c8 H 0.10007 0.311837 -0.051863 Uiso 0.0844 16 1 d . . .
H3c8 H 0.131245 0.355952 -0.082352 Uiso 0.0844 16 1 d . . .
H1c9 H 0.283336 0.289352 -0.037931 Uiso 0.0746 16 1 d . . .
H1c10 H 0.236507 0.351496 -0.109663 Uiso 0.1129 16 1 d . . .
H2c10 H 0.289402 0.372456 -0.083241 Uiso 0.1129 16 1 d . . .
H3c10 H 0.291297 0.316965 -0.111703 Uiso 0.1129 16 1 d . . .
H1c11 H 0.264726 0.369156 0.000674 Uiso 0.0837 16 1 d . . .
H2c11 H 0.204996 0.371848 -0.020617 Uiso 0.0837 16 1 d . . .
H3c11 H 0.219737 0.326503 0.01676 Uiso 0.0837 16 1 d . . .
H1c12 H 0.082171 0.105889 0.081126 Uiso 0.031 16 1 d . . .
H2c12 H 0.077663 0.079954 0.033998 Uiso 0.031 16 1 d . . .
H1c13 H 0.206013 0.02682 0.096584 Uiso 0.0332 16 1 d . . .
H2c13 H 0.244833 0.077585 0.099483 Uiso 0.0332 16 1 d . . .
H1c15 H 0.059602 -0.014492 0.025063 Uiso 0.0356 16 1 d . . .
H1c16 H 0.046738 -0.100926 0.057553 Uiso 0.043 16 1 d . . .
H1c18 H 0.05658 -0.165492 0.123418 Uiso 0.0545 16 1 d . . .
H1c19 H 0.085172 -0.18365 0.200593 Uiso 0.0622 16 1 d . . .
H1c20 H 0.118858 -0.110942 0.247667 Uiso 0.0671 16 1 d . . .
H1c21 H 0.130412 -0.023154 0.217222 Uiso 0.0511 16 1 d . . .
H1c25 H 0.242271 0.137123 0.1643 Uiso 0.0406 16 1 d . . .
H1c26 H 0.203871 0.166011 0.23492 Uiso 0.0437 16 1 d . . .
H1c28 H 0.123642 0.16908 0.288917 Uiso 0.0525 16 1 d . . .
H1c29 H 0.036627 0.139632 0.309437 Uiso 0.0648 16 1 d . . .
H1c30 H -0.010686 0.074475 0.263677 Uiso 0.0587 16 1 d . . .
H1c31 H 0.028776 0.039221 0.194942 Uiso 0.0464 16 1 d . . .
H1n2 H 0.254395 0.220577 -0.11658 Uiso 0.039 16 1 d . . .
H1n3 H 0.187189 0.02162 0.00592 Uiso 0.0318 16 1 d . . .

loop_
_atom_site_aniso_label
_atom_site_aniso_type_symbol
_atom_site_aniso_U_11
_atom_site_aniso_U_22
_atom_site_aniso_U_33
_atom_site_aniso_U_12
_atom_site_aniso_U_13
_atom_site_aniso_U_23
Fe1 Fe 0.0258(2) 0.0234(2) 0.0190(2) 0.00012(17) 0.00616(16) -0.00390(15)
Cl1 Cl 0.0271(4) 0.0296(4) 0.0311(4) 0.0032(3) 0.0019(3) -0.0037(3)
Cl2 Cl 0.0328(4) 0.0478(5) 0.0243(4) -0.0099(3) 0.0078(3) -0.0111(3)
P1 P 0.0531(6) 0.0209(4) 0.0286(4) -0.0001(4) 0.0162(4) -0.0021(3)
P2 P 0.0290(4) 0.0234(4) 0.0186(3) -0.0019(3) 0.0055(3) -0.0012(3)
N1 N 0.0232(12) 0.0257(12) 0.0162(11) -0.0034(10) 0.0057(9) -0.0006(9)
N2 N 0.0465(17) 0.0246(13) 0.0265(14) -0.0032(12) 0.0175(12) 0.0014(11)
N3 N 0.0351(15) 0.0218(13) 0.0226(12) -0.0010(10) 0.0101(10) -0.0006(10)
C1 C 0.0317(16) 0.0233(14) 0.0214(14) -0.0054(12) 0.0073(12) -0.0040(11)
C2 C 0.0304(16) 0.0245(15) 0.0244(15) -0.0043(12) 0.0094(12) -0.0038(11)
C3 C 0.0287(16) 0.0277(15) 0.0253(15) -0.0033(12) 0.0093(12) -0.0083(12)
C4 C 0.0315(16) 0.0245(15) 0.0240(15) 0.0010(12) 0.0073(12) -0.0024(12)
C5 C 0.0268(15) 0.0206(14) 0.0244(14) -0.0014(11) 0.0058(11) -0.0002(11)
C6 C 0.089(3) 0.032(2) 0.033(2) 0.019(2) 0.006(2) 0.0003(15)
C7 C 0.075(3) 0.066(3) 0.034(2) 0.033(2) -0.0086(19) -0.0072(19)
C8 C 0.114(4) 0.054(3) 0.043(2) 0.039(3) -0.003(3) -0.001(2)
C9 C 0.086(4) 0.040(2) 0.060(3) -0.018(2) 0.035(2) -0.013(2)
C10 C 0.142(5) 0.042(3) 0.099(4) -0.035(3) 0.069(4) -0.019(3)
C11 C 0.094(4) 0.042(3) 0.073(3) -0.012(2) 0.002(3) -0.010(2)
C12 C 0.0281(15) 0.0263(15) 0.0231(14) 0.0005(12) 0.0006(11) -0.0004(11)
C13 C 0.0280(16) 0.0261(15) 0.0289(15) -0.0023(12) -0.0005(12) 0.0002(12)
C14 C 0.0264(15) 0.0274(16) 0.0282(15) -0.0018(12) 0.0052(12) -0.0003(12)
C15 C 0.0282(16) 0.0288(16) 0.0320(17) -0.0011(13) -0.0005(13) -0.0059(13)
C16 C 0.0310(17) 0.0316(18) 0.045(2) -0.0073(14) 0.0041(15) -0.0071(15)
C17 C 0.0383(19) 0.0260(16) 0.0403(19) -0.0047(14) 0.0116(15) -0.0016(14)
C18 C 0.047(2) 0.0304(19) 0.058(3) -0.0060(16) 0.0173(19) 0.0034(17)
C19 C 0.064(3) 0.0275(19) 0.065(3) -0.0055(18) 0.022(2) 0.0097(18)
C20 C 0.078(3) 0.049(2) 0.041(2) -0.007(2) 0.009(2) 0.0157(18)
C21 C 0.060(2) 0.0356(19) 0.0323(18) -0.0048(17) 0.0078(17) 0.0083(15)
C22 C 0.0400(18) 0.0260(16) 0.0293(16) -0.0005(13) 0.0081(14) 0.0025(12)
C23 C 0.0348(17) 0.0270(16) 0.0257(15) -0.0055(13) 0.0053(12) -0.0007(12)
C24 C 0.0308(16) 0.0255(15) 0.0245(15) 0.0023(12) -0.0018(12) 0.0014(12)
C25 C 0.0347(18) 0.0337(18) 0.0331(17) -0.0041(14) -0.0054(14) -0.0011(14)
C26 C 0.043(2) 0.0342(18) 0.0323(18) 0.0006(15) -0.0081(15) -0.0066(14)
C27 C 0.048(2) 0.0319(18) 0.0238(15) 0.0029(15) -0.0019(14) 0.0010(13)
C28 C 0.057(2) 0.044(2) 0.0306(18) 0.0021(18) -0.0036(17) -0.0066(15)
C29 C 0.063(3) 0.067(3) 0.032(2) 0.010(2) 0.0125(19) -0.0084(19)
C30 C 0.045(2) 0.061(3) 0.041(2) -0.0004(19) 0.0129(17) -0.0055(18)
C31 C 0.041(2) 0.042(2) 0.0327(18) -0.0092(16) 0.0075(15) -0.0006(15)
C32 C 0.0425(19) 0.0284(16) 0.0230(15) -0.0011(14) 0.0003(13) 0.0007(12)
C33 C 0.0334(16) 0.0280(16) 0.0210(14) -0.0030(13) 0.0014(12) 0.0015(11)

loop_
_atom_type_symbol
_atom_type_scat_dispersion_real
_atom_type_scat_dispersion_imag
_atom_type_scat_source
C 0.0033 0.0016 'International Tables Vol C tables 4.2.6.8 and 6.1.1.1'
H 0.0000 0.0000 'International Tables Vol C tables 4.2.6.8 and 6.1.1.1'
Cl 0.1484 0.1585 'International Tables Vol C tables 4.2.6.8 and 6.1.1.1'
Fe 0.3463 0.8444 'International Tables Vol C tables 4.2.6.8 and 6.1.1.1'
N 0.0061 0.0033 'International Tables Vol C tables 4.2.6.8 and 6.1.1.1'
P 0.1023 0.0942 'International Tables Vol C tables 4.2.6.8 and 6.1.1.1'

loop_
_geom_angle_atom_site_label_1
_geom_angle_atom_site_label_2
_geom_angle_atom_site_label_3
_geom_angle_site_symmetry_1
_geom_angle_site_symmetry_2
_geom_angle_site_symmetry_3
_geom_angle
Cl1 Fe1 Cl2 . . . 130.99(3)
Fe1 Cl2 N2 . . 12_555 114.46(5)
N2 P1 C6 . . . 100.95(16)
N2 P1 C9 . . . 100.83(18)
C6 P1 C9 . . . 110.35(19)
N3 P2 C12 . . . 107.60(13)
N3 P2 C13 . . . 100.87(13)
C12 P2 C13 . . . 100.46(14)
C1 N1 C5 . . . 117.9(2)
Cl2 N2 P1 11_554 . . 117.58(12)
Cl2 N2 C1 11_554 . . 116.53(18)
Cl2 N2 H1n2 11_554 . . 11.92
P1 N2 C1 . . . 124.6(2)
P1 N2 H1n2 . . . 117.7
C1 N2 H1n2 . . . 117.7
P2 N3 C5 . . . 122.8(2)
P2 N3 H1n3 . . . 118.62
C5 N3 H1n3 . . . 118.61
N1 C1 N2 . . . 118.3(3)
N1 C1 C2 . . . 122.3(3)
N2 C1 C2 . . . 119.4(3)
C1 C2 C3 . . . 118.6(3)
C1 C2 H1c2 . . . 120.69
C3 C2 H1c2 . . . 120.69
C2 C3 C4 . . . 120.4(3)
C2 C3 H1c3 . . . 119.82
C4 C3 H1c3 . . . 119.82
C3 C4 C5 . . . 118.0(3)
C3 C4 H1c4 . . . 121.01
C5 C4 H1c4 . . . 121.01
N1 C5 N3 . . . 117.3(3)
N1 C5 C4 . . . 122.8(3)
N3 C5 C4 . . . 119.8(3)
P1 C6 C7 . . . 111.1(3)
P1 C6 C8 . . . 110.7(3)
P1 C6 H1c6 . . . 107.77
C7 C6 C8 . . . 110.1(4)
C7 C6 H1c6 . . . 108.4
C8 C6 H1c6 . . . 108.8
C6 C7 H1c7 . . . 109.47
C6 C7 H2c7 . . . 109.47
C6 C7 H3c7 . . . 109.47
H1c7 C7 H2c7 . . . 109.47
H1c7 C7 H3c7 . . . 109.47
H2c7 C7 H3c7 . . . 109.47
C6 C8 H1c8 . . . 109.47
C6 C8 H2c8 . . . 109.47
C6 C8 H3c8 . . . 109.47
H1c8 C8 H2c8 . . . 109.47
H1c8 C8 H3c8 . . . 109.47
H2c8 C8 H3c8 . . . 109.47
P1 C9 C10 . . . 114.0(3)
P1 C9 C11 . . . 112.6(3)
P1 C9 H1c9 . . . 104.64
C10 C9 C11 . . . 111.6(4)
C10 C9 H1c9 . . . 105.9
C11 C9 H1c9 . . . 107.44
C9 C10 H1c10 . . . 109.47
C9 C10 H2c10 . . . 109.47
C9 C10 H3c10 . . . 109.47
H1c10 C10 H2c10 . . . 109.47
H1c10 C10 H3c10 . . . 109.47
H2c10 C10 H3c10 . . . 109.47
C9 C11 H1c11 . . . 109.47
C9 C11 H2c11 . . . 109.47
C9 C11 H3c11 . . . 109.47
H1c11 C11 H2c11 . . . 109.47
H1c11 C11 H3c11 . . . 109.47
H2c11 C11 H3c11 . . . 109.47
P2 C12 C14 . . . 116.7(2)
P2 C12 H1c12 . . . 109.47
P2 C12 H2c12 . . . 109.47
C14 C12 H1c12 . . . 109.47
C14 C12 H2c12 . . . 109.47
H1c12 C12 H2c12 . . . 101.09
P2 C13 C24 . . . 111.4(2)
P2 C13 H1c13 . . . 109.47
P2 C13 H2c13 . . . 109.47
C24 C13 H1c13 . . . 109.47
C24 C13 H2c13 . . . 109.47
H1c13 C13 H2c13 . . . 107.47
C12 C14 C15 . . . 119.1(3)
C12 C14 C23 . . . 120.5(3)
C15 C14 C23 . . . 120.4(3)
C14 C15 C16 . . . 120.8(3)
C14 C15 H1c15 . . . 119.62
C16 C15 H1c15 . . . 119.61
C15 C16 C17 . . . 121.1(3)
C15 C16 H1c16 . . . 119.46
C17 C16 H1c16 . . . 119.46
C16 C17 C18 . . . 120.8(3)
C16 C17 C22 . . . 119.0(3)
C18 C17 C22 . . . 120.2(3)
C17 C18 C19 . . . 120.4(3)
C17 C18 H1c18 . . . 119.82
C19 C18 H1c18 . . . 119.82
C18 C19 C20 . . . 119.3(4)
C18 C19 H1c19 . . . 120.34
C20 C19 H1c19 . . . 120.34
C19 C20 C21 . . . 121.4(4)
C19 C20 H1c20 . . . 119.31
C21 C20 H1c20 . . . 119.31
C20 C21 C22 . . . 120.7(3)
C20 C21 H1c21 . . . 119.66
C22 C21 H1c21 . . . 119.66
C17 C22 C21 . . . 118.1(3)
C17 C22 C23 . . . 119.9(3)
C21 C22 C23 . . . 122.1(3)
C14 C23 C22 . . . 118.9(3)
C14 C23 C33 . . . 120.3(3)
C22 C23 C33 . . . 120.7(3)
C13 C24 C25 . . . 118.9(3)
C13 C24 C33 . . . 120.8(3)
C25 C24 C33 . . . 120.3(3)
C24 C25 C26 . . . 121.4(3)
C24 C25 H1c25 . . . 119.32
C26 C25 H1c25 . . . 119.32
C25 C26 C27 . . . 120.0(3)
C25 C26 H1c26 . . . 119.98
C27 C26 H1c26 . . . 119.98
C26 C27 C28 . . . 121.1(3)
C26 C27 C32 . . . 119.5(3)
C28 C27 C32 . . . 119.3(3)
C27 C28 C29 . . . 120.7(4)
C27 C28 H1c28 . . . 119.64
C29 C28 H1c28 . . . 119.64
C28 C29 C30 . . . 121.1(4)
C28 C29 H1c29 . . . 119.44
C30 C29 H1c29 . . . 119.44
C29 C30 C31 . . . 120.8(4)
C29 C30 H1c30 . . . 119.61
C31 C30 H1c30 . . . 119.6
C30 C31 C32 . . . 119.6(3)
C30 C31 H1c31 . . . 120.21
C32 C31 H1c31 . . . 120.21
C27 C32 C31 . . . 118.4(3)
C27 C32 C33 . . . 119.7(3)
C31 C32 C33 . . . 121.9(3)
C23 C33 C24 . . . 119.7(3)
C23 C33 C32 . . . 121.4(3)
C24 C33 C32 . . . 118.9(3)

loop_
_geom_bond_atom_site_label_1
_geom_bond_atom_site_label_2
_geom_bond_site_symmetry_1
_geom_bond_site_symmetry_2
_geom_bond_distance
Fe1 Cl1 . . 2.3058(9)
Fe1 Cl2 . . 2.3366(9)
Cl2 N2 . 12_555 3.292(3)
P1 N2 . . 1.696(3)
P1 C6 . . 1.804(4)
P1 C9 . . 1.888(5)
P2 N3 . . 1.701(3)
P2 C12 . . 1.834(3)
P2 C13 . . 1.836(3)
N1 C1 . . 1.358(4)
N1 C5 . . 1.349(4)
N2 C1 . . 1.375(4)
N2 H1n2 . . 0.87
N3 C5 . . 1.389(4)
N3 H1n3 . . 0.87
C1 C2 . . 1.400(4)
C2 C3 . . 1.369(4)
C2 H1c2 . . 0.96
C3 C4 . . 1.389(4)
C3 H1c3 . . 0.96
C4 C5 . . 1.397(4)
C4 H1c4 . . 0.96
C6 C7 . . 1.522(6)
C6 C8 . . 1.555(6)
C6 H1c6 . . 0.96
C7 H1c7 . . 0.96
C7 H2c7 . . 0.96
C7 H3c7 . . 0.96
C8 H1c8 . . 0.96
C8 H2c8 . . 0.96
C8 H3c8 . . 0.96
C9 C10 . . 1.521(7)
C9 C11 . . 1.518(7)
C9 H1c9 . . 0.96
C10 H1c10 . . 0.96
C10 H2c10 . . 0.96
C10 H3c10 . . 0.96
C11 H1c11 . . 0.96
C11 H2c11 . . 0.96
C11 H3c11 . . 0.96
C12 C14 . . 1.480(4)
C12 H1c12 . . 0.96
C12 H2c12 . . 0.96
C13 C24 . . 1.505(4)
C13 H1c13 . . 0.96
C13 H2c13 . . 0.96
C14 C15 . . 1.416(4)
C14 C23 . . 1.385(4)
C15 C16 . . 1.360(5)
C15 H1c15 . . 0.96
C16 C17 . . 1.407(5)
C16 H1c16 . . 0.96
C17 C18 . . 1.407(5)
C17 C22 . . 1.415(5)
C18 C19 . . 1.378(6)
C18 H1c18 . . 0.96
C19 C20 . . 1.400(6)
C19 H1c19 . . 0.96
C20 C21 . . 1.365(6)
C20 H1c20 . . 0.96
C21 C22 . . 1.412(5)
C21 H1c21 . . 0.96
C22 C23 . . 1.437(4)
C23 C33 . . 1.490(4)
C24 C25 . . 1.412(4)
C24 C33 . . 1.384(4)
C25 C26 . . 1.368(5)
C25 H1c25 . . 0.96
C26 C27 . . 1.408(5)
C26 H1c26 . . 0.96
C27 C28 . . 1.416(5)
C27 C32 . . 1.419(5)
C28 C29 . . 1.351(6)
C28 H1c28 . . 0.96
C29 C30 . . 1.396(6)
C29 H1c29 . . 0.96
C30 C31 . . 1.377(5)
C30 H1c30 . . 0.96
C31 C32 . . 1.439(5)
C31 H1c31 . . 0.96
C32 C33 . . 1.434(4)

loop_
_geom_hbond_atom_site_label_D
_geom_hbond_atom_site_label_H
_geom_hbond_atom_site_label_A
_geom_hbond_site_symmetry_D
_geom_hbond_site_symmetry_H
_geom_hbond_site_symmetry_A
_geom_hbond_distance_DH
_geom_hbond_distance_HA
_geom_hbond_distance_DA
_geom_hbond_angle_DHA
N2 H1n2 Cl2 . . 11_554 0.87 2.45 3.292(3) 163.87
